data_1533086
loop_
_publ_author_name
'Sanz, J.'
'Varez, A.'
'Alonso, J.A.'
'Fernandez, M.T.'

_publ_section_title
;
 Structural changes produced during heating of the fast ion conductor
 Li0.18 La0.61 Ti O3. A neutron diffraction study
;
_journal_name_full 'Journal of Solid State Chemistry'
_journal_page_first 1157
_journal_page_last 1164
_journal_volume 177
_journal_year 2004
_chemical_formula_sum 'La0.61 Li0.18 O3 Ti'
_chemical_name_systematic 'Li0.18 La0.61 (Ti O3)'
_space_group_IT_number 123
_symmetry_space_group_name_Hall '-P 4 2'
_symmetry_space_group_name_H-M 'P 4/m m m'
_cell_angle_alpha 90
_cell_angle_beta 90
_cell_angle_gamma 90
_cell_formula_units_Z 2
_cell_length_a 3.883
_cell_length_b 3.883
_cell_length_c 7.826
_cell_volume 117.998
_citation_journal_id_ASTM JSSCBI
_cod_data_source_file Sanz_JSSCBI_2004_1639.cif
_cod_data_source_block La0.61Li0.18O3Ti1
_cod_original_formula_sum 'La0.61 Li0.18 O3 Ti1'
_cod_database_code 1533086

loop_
_symmetry_equiv_pos_as_xyz
x,y,z
-y,x,z
-x,-y,z
y,-x,z
x,-y,-z
y,x,-z
-x,y,-z
-y,-x,-z
-x,-y,-z
y,-x,-z
x,y,-z
-y,x,-z
-x,y,z
-y,-x,z
x,-y,z
y,x,z

loop_
_atom_site_label
_atom_site_type_symbol
_atom_site_fract_x
_atom_site_fract_y
_atom_site_fract_z
_atom_site_occupancy
_atom_site_U_iso_or_equiv
La1 La+3 0 0 0 0.97 0.0
La2 La+3 0 0 0.5 0.247 0.0
O2 O-2 0 0.5 0.236 1 0.0
O3 O-2 0.5 0.5 0.5 1 0.0
O1 O-2 0.5 0.5 0 1 0.0
Ti1 Ti+4 0.5 0.5 0.2609 1 0.0
